data_1552564
loop_
_publ_author_name
'Mir, Fatemeh M.'
'Atmuri, N. D. Prasad'
'Bourguet, Carine B.'
'Fores, Jennifer Rodon'
'Hou, Xin'
'Chemtob, Sylvain'
'Lubell, William D.'

_publ_section_title
;
 Paired Utility of Aza-Amino Acyl Proline and Indolizidinone Amino Acid
 Residues for Peptide Mimicry: Conception of Prostaglandin F2\a Receptor
 Allosteric Modulators That Delay Preterm Birth.
;
_journal_issue 9
_journal_name_full 'Journal of medicinal chemistry'
_journal_page_first 4500
_journal_page_last 4525
_journal_paper_doi 10.1021/acs.jmedchem.9b00056
_journal_volume 62
_journal_year 2019
_chemical_absolute_configuration ad
_chemical_formula_moiety 'C24 H26 N2 O5'
_chemical_formula_sum 'C24 H26 N2 O5'
_chemical_formula_weight 422.47
_space_group_crystal_system orthorhombic
_space_group_IT_number 19
_space_group_name_Hall 'P 2ac 2ab'
_space_group_name_H-M_alt 'P 21 21 21'
_atom_sites_solution_hydrogens geom
_atom_sites_solution_primary dual
_audit_creation_date 2018-05-04
_audit_creation_method
;
Olex2 1.2
(compiled 2018.04.26 svn.r3504 for OlexSys, GUI svn.r5492)
;
_cell_angle_alpha 90
_cell_angle_beta 90
_cell_angle_gamma 90
_cell_formula_units_Z 4
_cell_length_a 5.3744(4)
_cell_length_b 13.8340(10)
_cell_length_c 28.1059(19)
_cell_measurement_reflns_used 9894
_cell_measurement_temperature 150
_cell_measurement_theta_max 60.489
_cell_measurement_theta_min 2.736
_cell_volume 2089.7(3)
_computing_cell_refinement
'SAINT (2013) V8.38A; Integration Software for Single Crystal Data. Bruker AXS Inc., Madison, WI 53719-1173.'
_computing_data_collection
;
APEX 2 (2013) Bruker AXS Inc., Madison, WI 53719-1173.
;
_computing_data_reduction
'SAINT (2013) V8.38A; Integration Software for Single Crystal Data. Bruker AXS Inc., Madison, WI 53719-1173.'
_computing_molecular_graphics 'Olex2 (Dolomanov et al., 2009)'
_computing_publication_material 'Olex2 (Dolomanov et al., 2009)'
_computing_structure_refinement 'XL (Sheldrick, 2008)'
_computing_structure_solution 'XT (Sheldrick, 2015)'
_diffrn_ambient_temperature 150
_diffrn_detector 'CMOS Area detector'
_diffrn_detector_area_resol_mean 10.24
_diffrn_detector_type 'Bruker Photon 100 CMOS Detector'
_diffrn_measured_fraction_theta_full 1.000
_diffrn_measured_fraction_theta_max 0.997
_diffrn_measurement_device 'k-geometry diffractometer'
_diffrn_measurement_device_type 'Bruker Venture Metaljet'
_diffrn_measurement_method '\w and \f scans'
_diffrn_radiation_collimation 'Focusing mirrors'
_diffrn_radiation_monochromator 'Helios MX Mirror Optics'
_diffrn_radiation_probe x-ray
_diffrn_radiation_type GaK\a
_diffrn_radiation_wavelength 1.34139
_diffrn_reflns_av_R_equivalents 0.0680
_diffrn_reflns_av_unetI/netI 0.0471
_diffrn_reflns_Laue_measured_fraction_full 1.000
_diffrn_reflns_Laue_measured_fraction_max 0.997
_diffrn_reflns_limit_h_max 6
_diffrn_reflns_limit_h_min -6
_diffrn_reflns_limit_k_max 17
_diffrn_reflns_limit_k_min -17
_diffrn_reflns_limit_l_max 36
_diffrn_reflns_limit_l_min -36
_diffrn_reflns_number 24918
_diffrn_reflns_point_group_measured_fraction_full 0.999
_diffrn_reflns_point_group_measured_fraction_max 0.995
_diffrn_reflns_theta_full 53.594
_diffrn_reflns_theta_max 60.867
_diffrn_reflns_theta_min 2.736
_diffrn_source 'Metal Jet'
_diffrn_source_target Ga
_diffrn_source_type 'Gallium Liquid Metal Jet Source'
_exptl_absorpt_coefficient_mu 0.496
_exptl_absorpt_correction_T_max 0.7519
_exptl_absorpt_correction_T_min 0.4256
_exptl_absorpt_correction_type multi-scan
_exptl_absorpt_process_details
'SADABS-2016/2 (Bruker,2016/2) was used for absorption correction. wR2(int) was 0.1684 before and 0.0960 after correction. The Ratio of minimum to maximum transmission is 0.5660. The \l/2 correction factor is Not present.'
_exptl_crystal_colour 'clear light colourless'
_exptl_crystal_colour_lustre clear
_exptl_crystal_colour_modifier light
_exptl_crystal_colour_primary colourless
_exptl_crystal_density_diffrn 1.343
_exptl_crystal_description Plate
_exptl_crystal_F_000 896
_exptl_crystal_recrystallization_method 'crystallized from EtOAc'
_exptl_crystal_size_max 0.5
_exptl_crystal_size_mid 0.2
_exptl_crystal_size_min 0.05
_refine_diff_density_max 0.214
_refine_diff_density_min -0.263
_refine_diff_density_rms 0.054
_refine_ls_abs_structure_details
;
 Flack x determined using 1444 quotients [(I+)-(I-)]/[(I+)+(I-)]
 (Parsons, Flack and Wagner, Acta Cryst. B69 (2013) 249-259).
;
_refine_ls_abs_structure_Flack -0.2(3)
_refine_ls_extinction_coef 0.0122(14)
_refine_ls_extinction_expression Fc^*^=kFc[1+0.001xFc^2^\l^3^/sin(2\q)]^-1/4^
_refine_ls_extinction_method 'SHELXL-2018/3 (Sheldrick 2018)'
_refine_ls_goodness_of_fit_ref 1.088
_refine_ls_hydrogen_treatment constr
_refine_ls_matrix_type full
_refine_ls_number_parameters 282
_refine_ls_number_reflns 4789
_refine_ls_number_restraints 0
_refine_ls_restrained_S_all 1.088
_refine_ls_R_factor_all 0.0737
_refine_ls_R_factor_gt 0.0620
_refine_ls_shift/su_max 0.000
_refine_ls_shift/su_mean 0.000
_refine_ls_structure_factor_coef Fsqd
_refine_ls_weighting_details 'w=1/[\s^2^(Fo^2^)+(0.0737P)^2^+0.9632P] where P=(Fo^2^+2Fc^2^)/3'
_refine_ls_weighting_scheme calc
_refine_ls_wR_factor_gt 0.1591
_refine_ls_wR_factor_ref 0.1702
_reflns_Friedel_coverage 0.716
_reflns_Friedel_fraction_full 0.997
_reflns_Friedel_fraction_max 0.992
_reflns_number_gt 4013
_reflns_number_total 4789
_reflns_threshold_expression 'I > 2\s(I)'
_cod_data_source_file jm9b00056_si_002.cif
_cod_data_source_block lub121
_cod_depositor_comments
;
The following automatic conversions were performed:

data item '_diffrn_radiation_probe' value 'X-ray' was changed to
'x-ray' in accordance with the
/home/data/users/saulius/crontab/automatic-downloads/current/ACS/lib/dictionaries/cif_core.dic
dictionary named 'cif_core.dic' version 2.4.2 last updated on
2011-04-26.

Automatic conversion script
Id: cif_fix_values 6909 2019-04-08 15:41:33Z antanas 
;
_cod_database_code 1552564
_shelx_shelxl_version_number 2018/3
_shelx_space_group_comment
;
The symmetry employed for this shelxl refinement is uniquely defined
by the following loop, which should always be used as a source of
symmetry information in preference to the above space-group names.
They are only intended as comments.
;
_shelx_estimated_absorpt_t_max 0.976
_shelx_estimated_absorpt_t_min 0.789
_olex2_refinement_description
;
1. Fixed Uiso
 At 1.2 times of:
  All C(H) groups, All C(H,H) groups, All N(H) groups
 At 1.5 times of:
  All O(H) groups
2.a Ternary CH refined with riding coordinates:
 C2(H2B), C5(H5), C6(H6), C8(H8)
2.b Secondary CH2 refined with riding coordinates:
 C3(H3A,H3B), C4(H4A,H4B), C7(H7A,H7B), C10(H10A,H10B), C18(H18A,H18B)
2.c Aromatic/amide H refined with riding coordinates:
 N2(H2A), C12(H12), C13(H13), C14(H14), C15(H15), C16(H16), C20(H20), C21(H21),
  C22(H22), C23(H23), C24(H24)
2.d Idealised tetrahedral OH refined as rotating group:
 O2(H2)
;
_olex2_exptl_crystal_mounting_method 'mounted on a mylar cryollop'
_olex2_submission_original_sample_id 'PRA6-21-4 '
_olex2_submission_special_instructions 'No special instructions were received'

loop_
_space_group_symop_operation_xyz
'x, y, z'
'-x+1/2, -y, z+1/2'
'-x, y+1/2, -z+1/2'
'x+1/2, -y+1/2, -z'

loop_
_atom_site_label
_atom_site_type_symbol
_atom_site_fract_x
_atom_site_fract_y
_atom_site_fract_z
_atom_site_U_iso_or_equiv
_atom_site_adp_type
_atom_site_occupancy
_atom_site_site_symmetry_order
_atom_site_calc_flag
_atom_site_refinement_flags_posn
O1 O 0.7445(5) 0.64836(17) 0.74700(9) 0.0467(6) Uani 1 1 d .
O2 O 0.5018(5) 0.31883(19) 0.76803(11) 0.0527(7) Uani 1 1 d .
H2 H 0.441848 0.263504 0.763515 0.079 Uiso 1 1 calc GR
O3 O 1.2520(5) 0.5570(2) 0.77117(11) 0.0591(7) Uani 1 1 d .
O4 O 1.1027(6) 0.5441(2) 0.84566(10) 0.0569(7) Uani 1 1 d .
O5 O 0.2714(5) 0.70629(19) 0.62485(11) 0.0536(7) Uani 1 1 d .
N1 N 0.7904(5) 0.4880(2) 0.73650(10) 0.0423(6) Uani 1 1 d .
N2 N 0.6615(6) 0.6671(2) 0.64806(12) 0.0491(7) Uani 1 1 d .
H2A H 0.820398 0.682266 0.646721 0.059 Uiso 1 1 calc R
C1 C 0.7183(7) 0.5752(2) 0.72169(13) 0.0430(7) Uani 1 1 d .
C2 C 0.5864(8) 0.5812(3) 0.67364(13) 0.0458(8) Uani 1 1 d .
H2B H 0.405452 0.589498 0.680853 0.055 Uiso 1 1 calc R
C3 C 0.6069(9) 0.4898(3) 0.64345(15) 0.0542(9) Uani 1 1 d .
H3A H 0.479330 0.491259 0.618056 0.065 Uiso 1 1 calc R
H3B H 0.772670 0.487489 0.628119 0.065 Uiso 1 1 calc R
C4 C 0.5709(8) 0.4004(3) 0.67379(15) 0.0507(9) Uani 1 1 d .
H4A H 0.406585 0.402883 0.689682 0.061 Uiso 1 1 calc R
H4B H 0.575973 0.341904 0.653498 0.061 Uiso 1 1 calc R
C5 C 0.7746(7) 0.3956(2) 0.71062(14) 0.0443(8) Uani 1 1 d .
H5 H 0.936415 0.384167 0.693987 0.053 Uiso 1 1 calc R
C6 C 0.7489(7) 0.3218(3) 0.75056(14) 0.0458(8) Uani 1 1 d .
H6 H 0.806822 0.256308 0.740288 0.055 Uiso 1 1 calc R
C7 C 0.9179(7) 0.3641(3) 0.78858(15) 0.0480(8) Uani 1 1 d .
H7A H 1.094739 0.349868 0.781654 0.058 Uiso 1 1 calc R
H7B H 0.875650 0.338192 0.820406 0.058 Uiso 1 1 calc R
C8 C 0.8661(7) 0.4736(3) 0.78587(13) 0.0439(8) Uani 1 1 d .
H8 H 0.726859 0.491226 0.807814 0.053 Uiso 1 1 calc R
C9 C 1.0958(7) 0.5306(3) 0.79817(14) 0.0460(8) Uani 1 1 d .
C10 C 1.3092(8) 0.5981(3) 0.86521(17) 0.0602(11) Uani 1 1 d .
H10A H 1.415067 0.623037 0.839140 0.072 Uiso 1 1 calc R
H10B H 1.412049 0.555403 0.885528 0.072 Uiso 1 1 calc R
C11 C 1.2096(8) 0.6808(3) 0.89420(15) 0.0523(9) Uani 1 1 d .
C12 C 0.9983(8) 0.7307(3) 0.88167(17) 0.0567(10) Uani 1 1 d .
H12 H 0.904107 0.710293 0.854903 0.068 Uiso 1 1 calc R
C13 C 0.9207(9) 0.8107(3) 0.90765(17) 0.0605(11) Uani 1 1 d .
H13 H 0.773010 0.843981 0.898928 0.073 Uiso 1 1 calc R
C14 C 1.0589(9) 0.8417(3) 0.94619(17) 0.0604(11) Uani 1 1 d .
H14 H 1.007603 0.896934 0.963723 0.073 Uiso 1 1 calc R
C15 C 1.2702(9) 0.7927(3) 0.95913(17) 0.0610(11) Uani 1 1 d .
H15 H 1.364987 0.814217 0.985632 0.073 Uiso 1 1 calc R
C16 C 1.3465(8) 0.7118(3) 0.93369(15) 0.0561(10) Uani 1 1 d .
H16 H 1.491615 0.677581 0.943118 0.067 Uiso 1 1 calc R
C17 C 0.4944(7) 0.7244(3) 0.62625(14) 0.0475(8) Uani 1 1 d .
C18 C 0.6075(9) 0.8166(3) 0.60520(15) 0.0558(10) Uani 1 1 d .
H18A H 0.618531 0.865984 0.630612 0.067 Uiso 1 1 calc R
H18B H 0.778977 0.802249 0.594473 0.067 Uiso 1 1 calc R
C19 C 0.4640(8) 0.8584(3) 0.56404(14) 0.0504(9) Uani 1 1 d .
C20 C 0.5393(9) 0.8432(3) 0.51730(16) 0.0597(11) Uani 1 1 d .
H20 H 0.682273 0.804972 0.510858 0.072 Uiso 1 1 calc R
C21 C 0.4053(11) 0.8838(3) 0.48001(17) 0.0662(12) Uani 1 1 d .
H21 H 0.460032 0.874382 0.448205 0.079 Uiso 1 1 calc R
C22 C 0.1957(10) 0.9372(4) 0.48849(18) 0.0705(13) Uani 1 1 d .
H22 H 0.102123 0.962420 0.462651 0.085 Uiso 1 1 calc R
C23 C 0.1207(9) 0.9542(3) 0.53466(19) 0.0672(12) Uani 1 1 d .
H23 H -0.021774 0.992905 0.540754 0.081 Uiso 1 1 calc R
C24 C 0.2535(9) 0.9146(3) 0.57210(16) 0.0577(10) Uani 1 1 d .
H24 H 0.200074 0.926023 0.603820 0.069 Uiso 1 1 calc R

loop_
_atom_site_aniso_label
_atom_site_aniso_U_11
_atom_site_aniso_U_22
_atom_site_aniso_U_33
_atom_site_aniso_U_23
_atom_site_aniso_U_13
_atom_site_aniso_U_12
O1 0.0450(14) 0.0375(12) 0.0578(15) -0.0028(10) -0.0003(12) 0.0014(11)
O2 0.0393(14) 0.0426(13) 0.0761(18) 0.0026(12) 0.0069(13) -0.0041(11)
O3 0.0382(14) 0.0692(18) 0.0700(17) 0.0009(14) 0.0043(14) -0.0106(13)
O4 0.0503(15) 0.0600(16) 0.0604(16) -0.0028(13) -0.0036(13) -0.0138(13)
O5 0.0446(15) 0.0501(15) 0.0662(16) 0.0038(12) -0.0043(13) 0.0009(12)
N1 0.0394(15) 0.0348(14) 0.0527(16) -0.0022(12) -0.0006(12) 0.0002(12)
N2 0.0436(17) 0.0442(16) 0.0596(18) 0.0055(13) -0.0002(14) 0.0004(13)
C1 0.0336(17) 0.0371(16) 0.0583(19) 0.0010(14) 0.0032(15) -0.0003(13)
C2 0.0425(19) 0.0400(17) 0.0549(19) 0.0019(15) -0.0025(16) 0.0016(15)
C3 0.058(2) 0.045(2) 0.059(2) -0.0017(16) -0.0059(19) 0.0024(19)
C4 0.049(2) 0.0416(19) 0.062(2) -0.0036(16) -0.0064(18) -0.0031(15)
C5 0.0379(18) 0.0364(16) 0.059(2) -0.0057(14) 0.0005(16) 0.0007(14)
C6 0.0351(18) 0.0347(16) 0.068(2) 0.0005(14) 0.0031(16) 0.0021(14)
C7 0.0371(18) 0.0424(18) 0.064(2) 0.0038(16) 0.0001(16) 0.0020(15)
C8 0.0381(17) 0.0418(17) 0.0517(19) 0.0002(14) 0.0000(15) -0.0024(15)
C9 0.0382(18) 0.0383(17) 0.061(2) 0.0002(15) -0.0027(16) 0.0007(15)
C10 0.047(2) 0.061(3) 0.073(3) -0.007(2) -0.0089(19) -0.0055(18)
C11 0.044(2) 0.048(2) 0.065(2) 0.0015(17) -0.0042(17) -0.0087(16)
C12 0.045(2) 0.054(2) 0.071(3) 0.0028(19) -0.0091(19) -0.0045(18)
C13 0.045(2) 0.056(2) 0.081(3) 0.007(2) -0.001(2) 0.0012(18)
C14 0.054(3) 0.055(2) 0.072(3) 0.001(2) 0.004(2) -0.0037(19)
C15 0.055(3) 0.061(2) 0.067(2) -0.0006(19) -0.004(2) -0.005(2)
C16 0.050(2) 0.055(2) 0.064(2) -0.0007(18) -0.0059(19) -0.0022(18)
C17 0.048(2) 0.0442(18) 0.0504(19) 0.0014(15) -0.0014(17) 0.0024(16)
C18 0.052(2) 0.050(2) 0.066(2) 0.0073(18) -0.011(2) -0.0060(18)
C19 0.050(2) 0.0426(19) 0.058(2) 0.0052(16) -0.0037(17) -0.0057(17)
C20 0.063(3) 0.047(2) 0.069(3) 0.0005(18) 0.002(2) -0.0039(19)
C21 0.081(3) 0.059(2) 0.058(2) 0.0061(19) -0.001(2) -0.015(3)
C22 0.067(3) 0.069(3) 0.076(3) 0.021(2) -0.019(2) -0.015(2)
C23 0.049(2) 0.064(3) 0.089(3) 0.017(2) -0.004(2) 0.002(2)
C24 0.053(2) 0.055(2) 0.066(2) 0.0061(18) -0.001(2) -0.0026(19)

loop_
_atom_type_symbol
_atom_type_description
_atom_type_scat_dispersion_real
_atom_type_scat_dispersion_imag
_atom_type_scat_source
C C 0.0139 0.0070 'International Tables Vol C Tables 4.2.6.8 and 6.1.1.4'
H H 0.0000 0.0000 'International Tables Vol C Tables 4.2.6.8 and 6.1.1.4'
N N 0.0240 0.0136 'International Tables Vol C Tables 4.2.6.8 and 6.1.1.4'
O O 0.0390 0.0250 'International Tables Vol C Tables 4.2.6.8 and 6.1.1.4'

loop_
_geom_angle_atom_site_label_1
_geom_angle_atom_site_label_2
_geom_angle_atom_site_label_3
_geom_angle
C6 O2 H2 109.5
C9 O4 C10 118.0(3)
C1 N1 C5 127.9(3)
C1 N1 C8 120.1(3)
C8 N1 C5 111.5(3)
C2 N2 H2A 119.2
C17 N2 H2A 119.2
C17 N2 C2 121.6(3)
O1 C1 N1 121.6(3)
O1 C1 C2 120.9(3)
N1 C1 C2 117.4(3)
N2 C2 C1 110.8(3)
N2 C2 H2B 106.1
N2 C2 C3 112.6(3)
C1 C2 H2B 106.1
C3 C2 C1 114.4(3)
C3 C2 H2B 106.1
C2 C3 H3A 109.5
C2 C3 H3B 109.5
H3A C3 H3B 108.1
C4 C3 C2 110.8(3)
C4 C3 H3A 109.5
C4 C3 H3B 109.5
C3 C4 H4A 109.8
C3 C4 H4B 109.8
H4A C4 H4B 108.3
C5 C4 C3 109.2(3)
C5 C4 H4A 109.8
C5 C4 H4B 109.8
N1 C5 C4 110.0(3)
N1 C5 H5 108.5
N1 C5 C6 102.9(3)
C4 C5 H5 108.5
C4 C5 C6 118.0(3)
C6 C5 H5 108.5
O2 C6 C5 111.1(3)
O2 C6 H6 111.5
O2 C6 C7 109.1(3)
C5 C6 H6 111.5
C7 C6 C5 101.9(3)
C7 C6 H6 111.5
C6 C7 H7A 111.0
C6 C7 H7B 111.0
C6 C7 C8 103.7(3)
H7A C7 H7B 109.0
C8 C7 H7A 111.0
C8 C7 H7B 111.0
N1 C8 C7 103.4(3)
N1 C8 H8 110.1
N1 C8 C9 112.1(3)
C7 C8 H8 110.1
C9 C8 C7 110.8(3)
C9 C8 H8 110.1
O3 C9 O4 124.8(4)
O3 C9 C8 126.4(4)
O4 C9 C8 108.8(3)
O4 C10 H10A 109.9
O4 C10 H10B 109.9
O4 C10 C11 109.0(4)
H10A C10 H10B 108.3
C11 C10 H10A 109.9
C11 C10 H10B 109.9
C12 C11 C10 122.5(4)
C12 C11 C16 118.9(4)
C16 C11 C10 118.4(4)
C11 C12 H12 119.6
C11 C12 C13 120.9(4)
C13 C12 H12 119.6
C12 C13 H13 120.1
C14 C13 C12 119.9(4)
C14 C13 H13 120.1
C13 C14 H14 120.0
C15 C14 C13 120.0(4)
C15 C14 H14 120.0
C14 C15 H15 119.8
C14 C15 C16 120.4(4)
C16 C15 H15 119.8
C11 C16 H16 120.0
C15 C16 C11 120.0(4)
C15 C16 H16 120.0
O5 C17 N2 123.2(4)
O5 C17 C18 123.1(4)
N2 C17 C18 113.7(4)
C17 C18 H18A 108.7
C17 C18 H18B 108.7
H18A C18 H18B 107.6
C19 C18 C17 114.4(3)
C19 C18 H18A 108.7
C19 C18 H18B 108.7
C20 C19 C18 121.2(4)
C24 C19 C18 120.4(4)
C24 C19 C20 118.4(4)
C19 C20 H20 120.0
C21 C20 C19 120.0(5)
C21 C20 H20 120.0
C20 C21 H21 119.6
C22 C21 C20 120.9(5)
C22 C21 H21 119.6
C21 C22 H22 120.1
C21 C22 C23 119.8(4)
C23 C22 H22 120.1
C22 C23 H23 120.1
C22 C23 C24 119.8(5)
C24 C23 H23 120.1
C19 C24 H24 119.4
C23 C24 C19 121.1(4)
C23 C24 H24 119.4

loop_
_geom_bond_atom_site_label_1
_geom_bond_atom_site_label_2
_geom_bond_distance
O1 C1 1.245(4)
O2 H2 0.8400
O2 C6 1.417(4)
O3 C9 1.189(5)
O4 C9 1.348(5)
O4 C10 1.446(5)
O5 C17 1.225(5)
N1 C1 1.334(4)
N1 C5 1.474(4)
N1 C8 1.460(5)
N2 H2A 0.8800
N2 C2 1.446(5)
N2 C17 1.345(5)
C1 C2 1.527(5)
C2 H2B 1.0000
C2 C3 1.527(5)
C3 H3A 0.9900
C3 H3B 0.9900
C3 C4 1.515(6)
C4 H4A 0.9900
C4 H4B 0.9900
C4 C5 1.508(5)
C5 H5 1.0000
C5 C6 1.524(5)
C6 H6 1.0000
C6 C7 1.520(5)
C7 H7A 0.9900
C7 H7B 0.9900
C7 C8 1.542(5)
C8 H8 1.0000
C8 C9 1.505(5)
C10 H10A 0.9900
C10 H10B 0.9900
C10 C11 1.503(6)
C11 C12 1.375(6)
C11 C16 1.399(6)
C12 H12 0.9500
C12 C13 1.389(6)
C13 H13 0.9500
C13 C14 1.382(7)
C14 H14 0.9500
C14 C15 1.371(7)
C15 H15 0.9500
C15 C16 1.390(6)
C16 H16 0.9500
C17 C18 1.532(6)
C18 H18A 0.9900
C18 H18B 0.9900
C18 C19 1.506(6)
C19 C20 1.391(6)
C19 C24 1.391(6)
C20 H20 0.9500
C20 C21 1.391(7)
C21 H21 0.9500
C21 C22 1.367(8)
C22 H22 0.9500
C22 C23 1.379(7)
C23 H23 0.9500
C23 C24 1.384(6)
C24 H24 0.9500

loop_
_geom_hbond_atom_site_label_D
_geom_hbond_atom_site_label_H
_geom_hbond_atom_site_label_A
_geom_hbond_distance_DH
_geom_hbond_distance_HA
_geom_hbond_distance_DA
_geom_hbond_angle_DHA
_geom_hbond_site_symmetry_A
_geom_hbond_publ_flag
O2 H2 O1 0.84 1.90 2.737(4) 170.8 3_646 yes
N2 H2A O5 0.88 2.52 3.385(4) 166.9 1_655 yes

loop_
_geom_torsion_atom_site_label_1
_geom_torsion_atom_site_label_2
_geom_torsion_atom_site_label_3
_geom_torsion_atom_site_label_4
_geom_torsion
O1 C1 C2 N2 41.9(5)
O1 C1 C2 C3 170.4(3)
O2 C6 C7 C8 -77.3(4)
O4 C10 C11 C12 -35.7(6)
O4 C10 C11 C16 148.4(4)
O5 C17 C18 C19 -28.1(6)
N1 C1 C2 N2 -142.0(3)
N1 C1 C2 C3 -13.5(5)
N1 C5 C6 O2 79.1(4)
N1 C5 C6 C7 -37.0(3)
N1 C8 C9 O3 -25.4(5)
N1 C8 C9 O4 157.2(3)
N2 C2 C3 C4 170.0(4)
N2 C17 C18 C19 154.4(4)
C1 N1 C5 C4 -24.4(5)
C1 N1 C5 C6 -151.0(3)
C1 N1 C8 C7 176.7(3)
C1 N1 C8 C9 -63.9(4)
C1 C2 C3 C4 42.4(5)
C2 N2 C17 O5 -3.0(6)
C2 N2 C17 C18 174.5(3)
C2 C3 C4 C5 -62.4(4)
C3 C4 C5 N1 51.6(4)
C3 C4 C5 C6 169.2(3)
C4 C5 C6 O2 -42.2(4)
C4 C5 C6 C7 -158.3(3)
C5 N1 C1 O1 -179.2(3)
C5 N1 C1 C2 4.7(5)
C5 N1 C8 C7 4.3(4)
C5 N1 C8 C9 123.7(3)
C5 C6 C7 C8 40.1(4)
C6 C7 C8 N1 -27.7(4)
C6 C7 C8 C9 -147.9(3)
C7 C8 C9 O3 89.6(5)
C7 C8 C9 O4 -87.9(4)
C8 N1 C1 O1 9.8(5)
C8 N1 C1 C2 -166.4(3)
C8 N1 C5 C4 147.3(3)
C8 N1 C5 C6 20.7(4)
C9 O4 C10 C11 125.0(4)
C10 O4 C9 O3 2.8(6)
C10 O4 C9 C8 -179.7(3)
C10 C11 C12 C13 -175.9(4)
C10 C11 C16 C15 175.1(4)
C11 C12 C13 C14 1.0(7)
C12 C11 C16 C15 -0.9(6)
C12 C13 C14 C15 -0.9(7)
C13 C14 C15 C16 0.0(7)
C14 C15 C16 C11 1.0(7)
C16 C11 C12 C13 0.0(6)
C17 N2 C2 C1 -134.5(4)
C17 N2 C2 C3 96.0(4)
C17 C18 C19 C20 -100.3(5)
C17 C18 C19 C24 80.5(5)
C18 C19 C20 C21 -179.1(4)
C18 C19 C24 C23 179.5(4)
C19 C20 C21 C22 -1.5(7)
C20 C19 C24 C23 0.3(6)
C20 C21 C22 C23 2.5(7)
C21 C22 C23 C24 -2.0(7)
C22 C23 C24 C19 0.6(7)
C24 C19 C20 C21 0.1(6)
